data_1567616
loop_
_publ_author_name
'Decato, Daniel A.'
'Sun, Jiyu'
'Boller, Madeleine R.'
'Berryman, Orion B.'

_publ_section_title
;
 Pushing the limits of the hydrogen bond enhanced halogen bond---the case
 of the C--H hydrogen bond
;
_journal_issue 37
_journal_name_full 'Chemical Science'
_journal_page_first 11156
_journal_page_last 11162
_journal_paper_doi 10.1039/D2SC03792K
_journal_volume 13
_journal_year 2022
_chemical_absolute_configuration ad
_chemical_formula_moiety 'C22 H15 I2 N2, C F3 O3 S'
_chemical_formula_sum 'C23 H15 F3 I2 N2 O3 S'
_chemical_formula_weight 710.23
_space_group_crystal_system tetragonal
_space_group_IT_number 114
_space_group_name_Hall 'P -4 2n'
_space_group_name_H-M_alt 'P -4 21 c'
_atom_sites_solution_hydrogens mixed
_atom_sites_solution_primary dual
_audit_creation_date 2021-04-01
_audit_creation_method
;
Olex2 1.3
(compiled 2020.07.31 svn.rc2a77460 for OlexSys, GUI svn.r6145)
;
_audit_update_record
;
2021-04-02 deposited with the CCDC.	2022-08-31 downloaded from the CCDC.
;
_cell_angle_alpha 90
_cell_angle_beta 90
_cell_angle_gamma 90
_cell_formula_units_Z 8
_cell_length_a 22.544(3)
_cell_length_b 22.544(3)
_cell_length_c 9.5927(11)
_cell_measurement_reflns_used 9052
_cell_measurement_temperature 100
_cell_measurement_theta_max 26.395
_cell_measurement_theta_min 2.555
_cell_volume 4875.3(11)
_computing_cell_refinement 'SAINT V8.38A (Bruker, 2018)'
_computing_data_collection 'APEX3 (Bruker-AXS, 2016)'
_computing_data_reduction 'SAINT V8.38A (Bruker, 2018)'
_computing_molecular_graphics 'Olex2 1.3 (Dolomanov et al., 2009)'
_computing_publication_material 'Olex2 1.3 (Dolomanov et al., 2009)'
_computing_structure_refinement 'SHELXL 2018/3 (Sheldrick, 2015)'
_computing_structure_solution 'SHELXT 2018/2 (Sheldrick, 2018)'
_diffrn_ambient_temperature 100
_diffrn_detector 'Bruker Photon-100 area detector'
_diffrn_detector_area_resol_mean 10.5
_diffrn_detector_type 'CMOS area detector'
_diffrn_measured_fraction_theta_full 0.998
_diffrn_measured_fraction_theta_max 0.997
_diffrn_measurement_device 'Fixed Chi Three-Circle Diffractometer'
_diffrn_measurement_device_type 'Bruker D8 VENTURE Duo'
_diffrn_measurement_method '\w and \f scans'
_diffrn_radiation_monochromator 'TRIUMPH graphite'
_diffrn_radiation_probe x-ray
_diffrn_radiation_type MoK\a
_diffrn_radiation_wavelength 0.71073
_diffrn_radiation_xray_symbol K-L~3~
_diffrn_reflns_av_R_equivalents 0.0778
_diffrn_reflns_av_unetI/netI 0.0257
_diffrn_reflns_Laue_measured_fraction_full 0.998
_diffrn_reflns_Laue_measured_fraction_max 0.997
_diffrn_reflns_limit_h_max 28
_diffrn_reflns_limit_h_min -28
_diffrn_reflns_limit_k_max 28
_diffrn_reflns_limit_k_min -28
_diffrn_reflns_limit_l_max 11
_diffrn_reflns_limit_l_min -12
_diffrn_reflns_number 142896
_diffrn_reflns_point_group_measured_fraction_full 0.999
_diffrn_reflns_point_group_measured_fraction_max 0.998
_diffrn_reflns_theta_full 25.242
_diffrn_reflns_theta_max 26.413
_diffrn_reflns_theta_min 2.555
_diffrn_source 'sealed tube'
_diffrn_source_current 30.0
_diffrn_source_power 1.5
_diffrn_source_type fine-focus
_diffrn_source_voltage 50.0
_diffrn_standards_number 0
_exptl_absorpt_coefficient_mu 2.717
_exptl_absorpt_correction_T_max 0.7454
_exptl_absorpt_correction_T_min 0.6277
_exptl_absorpt_correction_type multi-scan
_exptl_absorpt_process_details
;
SADABS-2016/2 (Bruker,2016/2) was used for absorption correction.
wR2(int) was 0.0856 before and 0.0639 after correction.
The Ratio of minimum to maximum transmission is 0.8421.
The \l/2 correction factor is Not present.
;
_exptl_crystal_colour colourless
_exptl_crystal_colour_primary colourless
_exptl_crystal_density_diffrn 1.935
_exptl_crystal_description rod
_exptl_crystal_F_000 2720
_exptl_crystal_size_max 0.2
_exptl_crystal_size_mid 0.15
_exptl_crystal_size_min 0.02
_refine_diff_density_max 0.489
_refine_diff_density_min -0.354
_refine_diff_density_rms 0.093
_refine_ls_abs_structure_details
;
 Flack x determined using 1852 quotients [(I+)-(I-)]/[(I+)+(I-)]
 (Parsons, Flack and Wagner, Acta Cryst. B69 (2013) 249-259).
;
_refine_ls_abs_structure_Flack -0.058(8)
_refine_ls_extinction_method none
_refine_ls_goodness_of_fit_ref 1.098
_refine_ls_hydrogen_treatment mixed
_refine_ls_matrix_type full
_refine_ls_number_parameters 371
_refine_ls_number_reflns 4993
_refine_ls_number_restraints 13
_refine_ls_restrained_S_all 1.110
_refine_ls_R_factor_all 0.0358
_refine_ls_R_factor_gt 0.0248
_refine_ls_shift/su_max 0.001
_refine_ls_shift/su_mean 0.000
_refine_ls_structure_factor_coef Fsqd
_refine_ls_weighting_details 'w=1/[\s^2^(Fo^2^)+(0.0216P)^2^+4.8266P] where P=(Fo^2^+2Fc^2^)/3'
_refine_ls_weighting_scheme calc
_refine_ls_wR_factor_gt 0.0467
_refine_ls_wR_factor_ref 0.0506
_reflns_Friedel_coverage 0.795
_reflns_Friedel_fraction_full 1.000
_reflns_Friedel_fraction_max 0.998
_reflns_number_gt 4439
_reflns_number_total 4993
_reflns_threshold_expression 'I > 2\s(I)'
_cod_data_source_file d2sc03792k2.cif
_cod_data_source_block umt_ob216
_cod_depositor_comments
;
The following automatic conversions were performed:

data item '_diffrn_radiation_probe' value 'X-ray' was changed to
'x-ray' in accordance with the
/home/data/users/saulius/crontab/automatic-downloads/rss-feeds/RSC/lib/dictionaries/cif_core.dic
dictionary named 'cif_core.dic' version 2.4.2 last updated on
2011-04-26.

Automatic conversion script
Id: cif_fix_values 7556 2019-12-06 15:28:31Z antanas 

 Adding full bibliography for 1567609--1567616.cif.
;
_cod_original_cell_volume 4875.1(13)
_cod_database_code 1567616
_shelx_shelxl_version_number 2018/3
_shelx_space_group_comment
;
The symmetry employed for this shelxl refinement is uniquely defined
by the following loop, which should always be used as a source of
symmetry information in preference to the above space-group names.
They are only intended as comments.
;
_shelx_estimated_absorpt_t_max 0.948
_shelx_estimated_absorpt_t_min 0.613
_olex2_refinement_description
;
1. Fixed Uiso
 At 1.2 times of:
  All C(H) groups
 At 1.5 times of:
  All C(H,H,H) groups
2. Restrained distances
 N2-H2A
 0.87 with sigma of 0.02
 S1-O3 \\sim S1-O3'
 with sigma of 0.02
 F1-F2 \\sim F1'-F2'
 with sigma of 0.04
 S1-O2 \\sim S1-O2'
 with sigma of 0.02
 S1-C23 \\sim S1-C23'
 with sigma of 0.02
 F1-C23 \\sim F1'-C23'
 with sigma of 0.02
 S1-F2 \\sim S1-F2'
 with sigma of 0.04
 F2-F3 \\sim F2'-F3'
 with sigma of 0.04
 F2-C23 \\sim F2'-C23'
 with sigma of 0.02
 S1-F3 \\sim S1-F3'
 with sigma of 0.04
 F1-F3 \\sim F1'-F3'
 with sigma of 0.04
 F3-C23 \\sim F3'-C23'
 with sigma of 0.02
 S1-F1 \\sim S1-F1'
 with sigma of 0.04
3. Others
 Sof(F1')=Sof(F2')=Sof(F3')=Sof(O2')=Sof(O3')=Sof(C23')=1-FVAR(1)
 Sof(F1)=Sof(F2)=Sof(F3)=Sof(O2)=Sof(O3)=Sof(C23)=FVAR(1)
4.a Aromatic/amide H refined with riding coordinates:
 C2(H2), C3(H3), C4(H4), C5(H5), C11(H11), C12(H12), C18(H18), C19(H19),
 C20(H20), C21(H21)
4.b Idealised Me refined as rotating group:
 C22(H22A,H22B,H22C)
;
_olex2_submission_special_instructions 'No special instructions were received'

loop_
_space_group_symop_operation_xyz
'x, y, z'
'-x, -y, z'
'y, -x, -z'
'-y, x, -z'
'-x+1/2, y+1/2, -z+1/2'
'x+1/2, -y+1/2, -z+1/2'
'-y+1/2, -x+1/2, z+1/2'
'y+1/2, x+1/2, z+1/2'

loop_
_atom_site_label
_atom_site_type_symbol
_atom_site_fract_x
_atom_site_fract_y
_atom_site_fract_z
_atom_site_U_iso_or_equiv
_atom_site_adp_type
_atom_site_occupancy
_atom_site_site_symmetry_order
_atom_site_calc_flag
_atom_site_refinement_flags_posn
_atom_site_refinement_flags_adp
_atom_site_refinement_flags_occupancy
_atom_site_disorder_assembly
_atom_site_disorder_group
I1 I 0.77013(2) 0.55677(2) 0.37383(4) 0.02085(9) Uani 1 1 d . . . . .
I2 I 0.66847(2) 0.90275(2) 1.05281(4) 0.02757(10) Uani 1 1 d . . . . .
N1 N 0.8692(2) 0.8403(2) 0.6456(5) 0.0227(11) Uani 1 1 d . . . . .
N2 N 0.7603(2) 0.6958(2) 0.5968(5) 0.0217(11) Uani 1 1 d D . . . .
H2A H 0.769(3) 0.6668(19) 0.536(5) 0.023(15) Uiso 1 1 d D . . . .
H2B H 0.728(3) 0.690(3) 0.650(6) 0.024(17) Uiso 1 1 d . . . . .
C1 C 0.8463(2) 0.5657(2) 0.2496(6) 0.0187(12) Uani 1 1 d . . . . .
C2 C 0.8601(2) 0.5204(3) 0.1575(6) 0.0208(13) Uani 1 1 d . . . . .
H2 H 0.835166 0.486566 0.150674 0.025 Uiso 1 1 calc R U . . .
C3 C 0.9107(3) 0.5248(2) 0.0750(6) 0.0255(13) Uani 1 1 d . . . . .
H3 H 0.920376 0.493900 0.011566 0.031 Uiso 1 1 calc R U . . .
C4 C 0.9468(3) 0.5742(3) 0.0854(6) 0.0229(13) Uani 1 1 d . . . . .
H4 H 0.981422 0.577101 0.029255 0.027 Uiso 1 1 calc R U . . .
C5 C 0.9329(2) 0.6191(3) 0.1768(6) 0.0203(12) Uani 1 1 d . . . . .
H5 H 0.958160 0.652711 0.183150 0.024 Uiso 1 1 calc R U . . .
C6 C 0.8823(2) 0.6161(2) 0.2605(6) 0.0190(12) Uani 1 1 d . . . . .
C7 C 0.8697(2) 0.6635(2) 0.3548(6) 0.0187(12) Uani 1 1 d . . . . .
C8 C 0.8617(2) 0.7049(2) 0.4323(6) 0.0200(12) Uani 1 1 d . . . . .
C9 C 0.8475(2) 0.7494(2) 0.5309(6) 0.0187(12) Uani 1 1 d . . . . .
C10 C 0.7950(2) 0.7425(2) 0.6132(6) 0.0192(12) Uani 1 1 d . . . . .
C11 C 0.8821(2) 0.7986(2) 0.5492(7) 0.0224(12) Uani 1 1 d . . . . .
H11 H 0.916297 0.803619 0.492401 0.027 Uiso 1 1 calc R U . . .
C12 C 0.8206(2) 0.8348(3) 0.7253(6) 0.0237(13) Uani 1 1 d . . . . .
H12 H 0.812522 0.864604 0.792778 0.028 Uiso 1 1 calc R U . . .
C13 C 0.7820(2) 0.7876(2) 0.7130(6) 0.0199(12) Uani 1 1 d . . . . .
C14 C 0.7301(3) 0.7851(2) 0.7945(6) 0.0220(12) Uani 1 1 d . . . . .
C15 C 0.6851(2) 0.7836(2) 0.8612(6) 0.0191(12) Uani 1 1 d . . . . .
C16 C 0.6329(2) 0.7804(2) 0.9459(6) 0.0191(11) Uani 1 1 d . . . . .
C17 C 0.6184(2) 0.8241(2) 1.0435(6) 0.0210(12) Uani 1 1 d . . . . .
C18 C 0.5709(2) 0.8177(3) 1.1315(6) 0.0248(13) Uani 1 1 d . . . . .
H18 H 0.561739 0.847754 1.197410 0.030 Uiso 1 1 calc R U . . .
C19 C 0.5364(2) 0.7666(3) 1.1232(7) 0.0284(13) Uani 1 1 d . . . . .
H19 H 0.504014 0.761195 1.185358 0.034 Uiso 1 1 calc R U . . .
C20 C 0.5491(2) 0.7240(3) 1.0245(7) 0.0260(14) Uani 1 1 d . . . . .
H20 H 0.524704 0.689775 1.017329 0.031 Uiso 1 1 calc R U . . .
C21 C 0.5966(2) 0.7303(2) 0.9366(6) 0.0231(12) Uani 1 1 d . . . . .
H21 H 0.604913 0.700564 0.869233 0.028 Uiso 1 1 calc R U . . .
C22 C 0.9099(3) 0.8910(2) 0.6675(8) 0.0330(16) Uani 1 1 d . . . . .
H22A H 0.938374 0.881117 0.741216 0.050 Uiso 1 1 calc R U . . .
H22B H 0.887025 0.926001 0.694922 0.050 Uiso 1 1 calc R U . . .
H22C H 0.931384 0.899297 0.580790 0.050 Uiso 1 1 calc R U . . .
S1 S 0.64474(7) 0.57767(7) 0.6906(2) 0.0305(4) Uani 1 1 d D . . . .
O1 O 0.6680(2) 0.63399(19) 0.7327(5) 0.0377(11) Uani 1 1 d . . . . .
F1 F 0.5435(3) 0.6327(4) 0.6976(11) 0.056(3) Uani 0.680(10) 1 d D . P A 1
F2 F 0.5425(5) 0.5541(5) 0.5805(11) 0.080(3) Uani 0.680(10) 1 d D . P A 1
F3 F 0.5868(4) 0.6293(5) 0.5021(8) 0.102(4) Uani 0.680(10) 1 d D . P A 1
O2 O 0.6762(4) 0.5444(4) 0.5939(13) 0.070(4) Uani 0.680(10) 1 d D . P A 1
O3 O 0.6265(4) 0.5426(3) 0.8161(9) 0.047(2) Uani 0.680(10) 1 d D . P A 1
C23 C 0.5760(5) 0.5977(6) 0.6169(14) 0.043(3) Uani 0.680(10) 1 d D . P A 1
F1' F 0.5509(5) 0.5924(7) 0.8293(13) 0.058(5) Uani 0.320(10) 1 d D . P A 2
F2' F 0.5418(10) 0.5299(11) 0.663(3) 0.094(9) Uani 0.320(10) 1 d D . P A 2
F3' F 0.5441(11) 0.6209(13) 0.621(2) 0.108(12) Uani 0.320(10) 1 d D . P A 2
O2' O 0.6550(6) 0.5688(7) 0.5340(14) 0.028(4) Uani 0.320(10) 1 d D . P A 2
O3' O 0.6624(9) 0.5316(7) 0.7690(19) 0.046(5) Uani 0.320(10) 1 d D . P A 2
C23' C 0.5658(8) 0.5787(12) 0.701(3) 0.058(8) Uani 0.320(10) 1 d D . P A 2

loop_
_atom_site_aniso_label
_atom_site_aniso_U_11
_atom_site_aniso_U_22
_atom_site_aniso_U_33
_atom_site_aniso_U_23
_atom_site_aniso_U_13
_atom_site_aniso_U_12
I1 0.01947(18) 0.01888(18) 0.02420(18) 0.00171(17) -0.00087(17) -0.00006(14)
I2 0.0403(2) 0.01831(19) 0.02411(19) -0.00099(17) -0.00443(19) 0.00146(16)
N1 0.021(2) 0.017(2) 0.031(3) -0.002(2) -0.007(2) 0.0010(18)
N2 0.021(3) 0.021(3) 0.023(3) 0.000(2) 0.000(2) 0.000(2)
C1 0.017(3) 0.021(3) 0.018(3) 0.004(2) 0.000(2) 0.003(2)
C2 0.020(3) 0.022(3) 0.021(3) 0.005(2) -0.005(2) 0.000(2)
C3 0.030(3) 0.021(3) 0.026(3) -0.002(2) -0.001(3) 0.004(2)
C4 0.021(3) 0.031(3) 0.017(3) 0.002(2) 0.002(2) 0.004(2)
C5 0.019(3) 0.022(3) 0.021(3) 0.004(2) -0.005(2) -0.003(2)
C6 0.018(3) 0.023(3) 0.017(3) 0.000(2) -0.006(2) 0.003(2)
C7 0.018(3) 0.021(3) 0.017(3) 0.005(3) -0.003(2) -0.004(2)
C8 0.018(3) 0.018(3) 0.023(3) 0.006(3) -0.004(2) 0.000(2)
C9 0.017(3) 0.017(3) 0.022(3) 0.003(2) -0.009(2) 0.003(2)
C10 0.018(3) 0.021(3) 0.019(3) 0.001(2) -0.007(2) 0.006(2)
C11 0.016(3) 0.021(3) 0.030(3) 0.001(3) -0.002(3) 0.007(2)
C12 0.022(3) 0.022(3) 0.027(3) -0.004(3) -0.005(3) 0.007(3)
C13 0.023(3) 0.018(3) 0.019(3) 0.005(2) -0.003(2) 0.006(2)
C14 0.027(3) 0.016(3) 0.023(3) 0.000(2) -0.005(3) 0.006(2)
C15 0.025(3) 0.015(3) 0.017(3) 0.002(2) -0.007(3) 0.006(2)
C16 0.018(3) 0.019(3) 0.020(3) 0.001(3) -0.007(2) 0.007(2)
C17 0.025(3) 0.015(3) 0.023(3) 0.000(3) -0.007(3) 0.005(2)
C18 0.028(3) 0.027(3) 0.019(3) 0.000(3) -0.002(3) 0.009(2)
C19 0.023(3) 0.031(3) 0.032(3) 0.002(3) 0.005(3) 0.006(2)
C20 0.021(3) 0.022(3) 0.035(4) -0.001(3) -0.006(3) 0.001(2)
C21 0.023(3) 0.022(3) 0.025(3) -0.005(3) -0.005(3) 0.006(2)
C22 0.025(3) 0.018(3) 0.056(5) -0.008(3) -0.006(3) -0.002(3)
S1 0.0185(8) 0.0230(8) 0.0499(10) -0.0094(7) 0.0026(7) -0.0018(6)
O1 0.038(3) 0.027(2) 0.049(3) -0.009(2) 0.009(2) -0.014(2)
F1 0.025(4) 0.057(5) 0.086(7) -0.010(5) 0.007(5) 0.014(3)
F2 0.053(5) 0.097(8) 0.089(8) -0.031(6) -0.030(6) -0.032(5)
F3 0.086(6) 0.167(9) 0.052(5) 0.053(6) -0.030(5) -0.035(6)
O2 0.053(6) 0.057(6) 0.100(10) -0.044(6) 0.042(6) -0.003(5)
O3 0.048(5) 0.029(4) 0.063(6) 0.015(4) -0.010(4) -0.008(4)
C23 0.038(7) 0.060(8) 0.031(7) 0.000(7) 0.003(6) -0.009(6)
F1' 0.027(7) 0.100(12) 0.046(9) -0.022(8) 0.014(6) -0.017(7)
F2' 0.058(12) 0.12(2) 0.10(2) -0.060(16) -0.007(14) -0.044(13)
F3' 0.065(14) 0.18(3) 0.076(18) -0.034(18) 0.006(14) 0.078(17)
O2' 0.018(8) 0.041(10) 0.027(8) -0.009(7) -0.004(6) 0.010(6)
O3' 0.048(11) 0.033(9) 0.057(12) 0.013(8) 0.008(9) 0.024(8)
C23' 0.044(17) 0.09(2) 0.036(16) -0.014(17) 0.016(14) -0.006(16)

loop_
_atom_type_symbol
_atom_type_description
_atom_type_scat_dispersion_real
_atom_type_scat_dispersion_imag
_atom_type_scat_source
C C 0.0033 0.0016 'International Tables Vol C Tables 4.2.6.8 and 6.1.1.4'
H H 0.0000 0.0000 'International Tables Vol C Tables 4.2.6.8 and 6.1.1.4'
F F 0.0171 0.0103 'International Tables Vol C Tables 4.2.6.8 and 6.1.1.4'
I I -0.4742 1.8119 'International Tables Vol C Tables 4.2.6.8 and 6.1.1.4'
N N 0.0061 0.0033 'International Tables Vol C Tables 4.2.6.8 and 6.1.1.4'
O O 0.0106 0.0060 'International Tables Vol C Tables 4.2.6.8 and 6.1.1.4'
S S 0.1246 0.1234 'International Tables Vol C Tables 4.2.6.8 and 6.1.1.4'

loop_
_geom_angle_atom_site_label_1
_geom_angle_atom_site_label_2
_geom_angle_atom_site_label_3
_geom_angle
_geom_angle_site_symmetry_1
_geom_angle_site_symmetry_3
_geom_angle_publ_flag
C11 N1 C22 120.0(5) . . ?
C12 N1 C11 120.2(5) . . ?
C12 N1 C22 119.7(5) . . ?
H2A N2 H2B 117(5) . . ?
C10 N2 H2A 122(4) . . ?
C10 N2 H2B 122(4) . . ?
C2 C1 I1 118.3(4) . . ?
C2 C1 C6 121.0(5) . . ?
C6 C1 I1 120.6(4) . . ?
C1 C2 H2 120.2 . . ?
C1 C2 C3 119.6(5) . . ?
C3 C2 H2 120.2 . . ?
C2 C3 H3 120.0 . . ?
C4 C3 C2 119.9(5) . . ?
C4 C3 H3 120.1 . . ?
C3 C4 H4 119.9 . . ?
C5 C4 C3 120.3(5) . . ?
C5 C4 H4 119.9 . . ?
C4 C5 H5 119.4 . . ?
C4 C5 C6 121.1(5) . . ?
C6 C5 H5 119.4 . . ?
C1 C6 C7 122.6(5) . . ?
C5 C6 C1 118.0(5) . . ?
C5 C6 C7 119.3(5) . . ?
C8 C7 C6 176.6(6) . . ?
C7 C8 C9 173.4(6) . . ?
C8 C9 C10 118.7(5) . . ?
C11 C9 C8 122.0(5) . . ?
C11 C9 C10 119.3(5) . . ?
N2 C10 C9 120.7(5) . . ?
N2 C10 C13 121.8(5) . . ?
C13 C10 C9 117.6(5) . . ?
N1 C11 C9 121.9(5) . . ?
N1 C11 H11 119.0 . . ?
C9 C11 H11 119.0 . . ?
N1 C12 H12 118.8 . . ?
N1 C12 C13 122.4(5) . . ?
C13 C12 H12 118.8 . . ?
C12 C13 C10 118.6(5) . . ?
C12 C13 C14 120.5(5) . . ?
C14 C13 C10 120.9(5) . . ?
C15 C14 C13 178.3(6) . . ?
C14 C15 C16 177.2(6) . . ?
C17 C16 C15 122.4(5) . . ?
C21 C16 C15 119.1(5) . . ?
C21 C16 C17 118.3(5) . . ?
C16 C17 I2 119.8(4) . . ?
C18 C17 I2 118.8(4) . . ?
C18 C17 C16 121.4(5) . . ?
C17 C18 H18 120.4 . . ?
C17 C18 C19 119.3(6) . . ?
C19 C18 H18 120.4 . . ?
C18 C19 H19 120.1 . . ?
C20 C19 C18 119.9(6) . . ?
C20 C19 H19 120.1 . . ?
C19 C20 H20 119.6 . . ?
C21 C20 C19 120.8(6) . . ?
C21 C20 H20 119.6 . . ?
C16 C21 H21 119.9 . . ?
C20 C21 C16 120.2(5) . . ?
C20 C21 H21 119.9 . . ?
N1 C22 H22A 109.5 . . ?
N1 C22 H22B 109.5 . . ?
N1 C22 H22C 109.5 . . ?
H22A C22 H22B 109.5 . . ?
H22A C22 H22C 109.5 . . ?
H22B C22 H22C 109.5 . . ?
O1 S1 O3 110.1(4) . . ?
O1 S1 C23 102.0(4) . . ?
O1 S1 O2' 109.6(7) . . ?
O1 S1 C23' 109.8(8) . . ?
O2 S1 O1 118.7(4) . . ?
O2 S1 O3 113.1(6) . . ?
O2 S1 C23 108.6(7) . . ?
O3 S1 C23 102.5(6) . . ?
O2' S1 C23' 102.0(9) . . ?
O3' S1 O1 114.8(8) . . ?
O3' S1 O2' 113.8(9) . . ?
O3' S1 C23' 105.9(12) . . ?
F1 C23 S1 113.8(9) . . ?
F1 C23 F3 105.3(11) . . ?
F2 C23 S1 115.4(10) . . ?
F2 C23 F1 106.9(11) . . ?
F2 C23 F3 107.0(11) . . ?
F3 C23 S1 107.9(9) . . ?
F1' C23' S1 108.2(14) . . ?
F1' C23' F3' 106(2) . . ?
F2' C23' S1 113.3(18) . . ?
F2' C23' F1' 111(2) . . ?
F2' C23' F3' 107(2) . . ?
F3' C23' S1 110.2(19) . . ?

loop_
_geom_bond_atom_site_label_1
_geom_bond_atom_site_label_2
_geom_bond_distance
_geom_bond_site_symmetry_2
_geom_bond_publ_flag
I1 C1 2.100(5) . ?
I2 C17 2.104(5) . ?
N1 C11 1.349(7) . ?
N1 C12 1.341(7) . ?
N1 C22 1.481(7) . ?
N2 H2A 0.90(3) . ?
N2 H2B 0.90(6) . ?
N2 C10 1.322(7) . ?
C1 C2 1.386(8) . ?
C1 C6 1.399(8) . ?
C2 H2 0.9500 . ?
C2 C3 1.391(8) . ?
C3 H3 0.9500 . ?
C3 C4 1.384(8) . ?
C4 H4 0.9500 . ?
C4 C5 1.375(8) . ?
C5 H5 0.9500 . ?
C5 C6 1.397(8) . ?
C6 C7 1.429(8) . ?
C7 C8 1.207(8) . ?
C8 C9 1.415(8) . ?
C9 C10 1.431(8) . ?
C9 C11 1.369(7) . ?
C10 C13 1.427(8) . ?
C11 H11 0.9500 . ?
C12 H12 0.9500 . ?
C12 C13 1.380(8) . ?
C13 C14 1.409(8) . ?
C14 C15 1.200(8) . ?
C15 C16 1.432(8) . ?
C16 C17 1.399(8) . ?
C16 C21 1.397(8) . ?
C17 C18 1.370(8) . ?
C18 H18 0.9500 . ?
C18 C19 1.392(8) . ?
C19 H19 0.9500 . ?
C19 C20 1.380(9) . ?
C20 H20 0.9500 . ?
C20 C21 1.370(8) . ?
C21 H21 0.9500 . ?
C22 H22A 0.9800 . ?
C22 H22B 0.9800 . ?
C22 H22C 0.9800 . ?
S1 O1 1.432(4) . ?
S1 O2 1.388(7) . ?
S1 O3 1.498(8) . ?
S1 C23 1.763(12) . ?
S1 O2' 1.534(13) . ?
S1 O3' 1.343(13) . ?
S1 C23' 1.783(19) . ?
F1 C23 1.325(15) . ?
F2 C23 1.288(13) . ?
F3 C23 1.335(16) . ?
F1' C23' 1.31(2) . ?
F2' C23' 1.28(2) . ?
F3' C23' 1.32(3) . ?

loop_
_geom_hbond_atom_site_label_D
_geom_hbond_atom_site_label_H
_geom_hbond_atom_site_label_A
_geom_hbond_distance_DH
_geom_hbond_distance_HA
_geom_hbond_distance_DA
_geom_hbond_angle_DHA
_geom_hbond_site_symmetry_A
_geom_hbond_publ_flag
N2 H2B O1 0.90(6) 2.01(6) 2.822(6) 149(5) . yes

loop_
_geom_torsion_atom_site_label_1
_geom_torsion_atom_site_label_2
_geom_torsion_atom_site_label_3
_geom_torsion_atom_site_label_4
_geom_torsion
_geom_torsion_site_symmetry_1
_geom_torsion_site_symmetry_2
_geom_torsion_site_symmetry_3
_geom_torsion_site_symmetry_4
_geom_torsion_publ_flag
I1 C1 C2 C3 -179.2(4) . . . . ?
I1 C1 C6 C5 179.0(4) . . . . ?
I1 C1 C6 C7 -0.1(7) . . . . ?
I2 C17 C18 C19 178.0(4) . . . . ?
N1 C12 C13 C10 1.1(8) . . . . ?
N1 C12 C13 C14 -177.1(5) . . . . ?
N2 C10 C13 C12 179.3(5) . . . . ?
N2 C10 C13 C14 -2.5(8) . . . . ?
C1 C2 C3 C4 0.0(9) . . . . ?
C2 C1 C6 C5 -0.6(8) . . . . ?
C2 C1 C6 C7 -179.6(5) . . . . ?
C2 C3 C4 C5 -0.2(9) . . . . ?
C3 C4 C5 C6 -0.1(8) . . . . ?
C4 C5 C6 C1 0.5(8) . . . . ?
C4 C5 C6 C7 179.6(5) . . . . ?
C6 C1 C2 C3 0.4(8) . . . . ?
C8 C9 C10 N2 -0.5(8) . . . . ?
C8 C9 C10 C13 179.2(5) . . . . ?
C8 C9 C11 N1 -178.4(5) . . . . ?
C9 C10 C13 C12 -0.4(8) . . . . ?
C9 C10 C13 C14 177.8(5) . . . . ?
C10 C9 C11 N1 1.9(8) . . . . ?
C11 N1 C12 C13 -0.3(8) . . . . ?
C11 C9 C10 N2 179.3(5) . . . . ?
C11 C9 C10 C13 -1.0(8) . . . . ?
C12 N1 C11 C9 -1.3(8) . . . . ?
C15 C16 C17 I2 7.3(7) . . . . ?
C15 C16 C17 C18 -174.5(5) . . . . ?
C15 C16 C21 C20 174.8(5) . . . . ?
C16 C17 C18 C19 -0.3(8) . . . . ?
C17 C16 C21 C20 -1.9(8) . . . . ?
C17 C18 C19 C20 -1.7(9) . . . . ?
C18 C19 C20 C21 1.9(9) . . . . ?
C19 C20 C21 C16 0.0(9) . . . . ?
C21 C16 C17 I2 -176.2(4) . . . . ?
C21 C16 C17 C18 2.1(8) . . . . ?
C22 N1 C11 C9 176.3(5) . . . . ?
C22 N1 C12 C13 -177.9(5) . . . . ?
O1 S1 C23 F1 -50.1(10) . . . . ?
O1 S1 C23 F2 -174.1(10) . . . . ?
O1 S1 C23 F3 66.4(9) . . . . ?
O1 S1 C23' F1' -57(2) . . . . ?
O1 S1 C23' F2' 178.9(19) . . . . ?
O1 S1 C23' F3' 59(2) . . . . ?
O2 S1 C23 F1 -176.2(10) . . . . ?
O2 S1 C23 F2 59.7(12) . . . . ?
O2 S1 C23 F3 -59.7(10) . . . . ?
O3 S1 C23 F1 63.9(10) . . . . ?
O3 S1 C23 F2 -60.2(11) . . . . ?
O3 S1 C23 F3 -179.6(9) . . . . ?
O2' S1 C23' F1' -173.3(17) . . . . ?
O2' S1 C23' F2' 63(2) . . . . ?
O2' S1 C23' F3' -57(2) . . . . ?
O3' S1 C23' F1' 67(2) . . . . ?
O3' S1 C23' F2' -57(2) . . . . ?
O3' S1 C23' F3' -177(2) . . . . ?
